data_7063415
loop_
_publ_author_name
'Kushwaha, Aparna'
'Srivastava, Devyani'
'Kociok-K\"ohn, Gabriele'
'Gosavi, Suresh W.'
'Chauhan, Ratna'
'Ahmed, Sarfaraz'
'Kumar, Abhinav'

_publ_section_title
;
 Supramolecular and electrocatalytic OER properties of new heteroleptic
 fluoro- and trifluoromethyl-substituted Ni(ii)-dithiolates: effects of
 substituents and dihedral angle on the electrocatalytic performance
;
_journal_issue 36
_journal_name_full 'New Journal of Chemistry'
_journal_page_first 15856
_journal_page_last 15865
_journal_paper_doi 10.1039/D4NJ03502J
_journal_volume 48
_journal_year 2024
_chemical_absolute_configuration unk
_chemical_formula_moiety 'C35 H28 F N Ni P2 S2'
_chemical_formula_sum 'C35 H28 F N Ni P2 S2'
_chemical_formula_weight 666.35
_space_group_crystal_system orthorhombic
_space_group_IT_number 19
_space_group_name_Hall 'P 2ac 2ab'
_space_group_name_H-M_alt 'P 21 21 21'
_atom_sites_solution_hydrogens geom
_atom_sites_solution_primary dual
_audit_creation_method SHELXL-2019/3
_audit_update_record
;
2024-08-05 deposited with the CCDC.	2024-08-16 downloaded from the CCDC.
;
_cell_angle_alpha 90
_cell_angle_beta 90
_cell_angle_gamma 90
_cell_formula_units_Z 12
_cell_length_a 12.4415(2)
_cell_length_b 12.8011(2)
_cell_length_c 59.9701(7)
_cell_measurement_reflns_used 62851
_cell_measurement_temperature 150(2)
_cell_measurement_theta_max 72.9040
_cell_measurement_theta_min 3.6210
_cell_volume 9551.1(2)
_computing_cell_refinement 'CrysAlisPro 1.171.42.56a (Rigaku OD, 2022)'
_computing_data_collection 'CrysAlisPro 1.171.42.56a (Rigaku OD, 2022)'
_computing_data_reduction 'CrysAlisPro 1.171.42.56a (Rigaku OD, 2022)'
_computing_molecular_graphics 'ORTEP3 for Windows - Farrugia, L. J. J. Appl. Crystallogr. 1997, 30, 565'
_computing_publication_material
;
 'WinGX publication routines, Farrugia, 
 L. J., J. Appl. Crystallogr., 1999, 32, 837-838
;
_computing_structure_refinement
;
 SHELXL-2019/2 (Sheldrick, 2019)
 Sheldrick GM (2008) Acta Crystallogr A64:112--122 and 
 C. B. H\"ubschle, G. M. Sheldrick and B. Dittrich
 ShelXle: a Qt graphical user interface for SHELXL
 J. Appl. Cryst., 44, (2011) 1281-1284.
;
_computing_structure_solution
; 
 SHELXT
 Sheldrick, G. M. (2008). Acta Cryst. A64, 112-122.
;
_diffrn_ambient_environment N~2~
_diffrn_ambient_temperature 150.01(10)
_diffrn_detector 'CCD plate'
_diffrn_detector_area_resol_mean 16.2300
_diffrn_detector_type EosS2
_diffrn_measured_fraction_theta_full 1.000
_diffrn_measured_fraction_theta_max 0.969
_diffrn_measurement_device 'four-circle diffractometer'
_diffrn_measurement_device_type 'SuperNova, Dual, Cu at home/near, EosS2'
_diffrn_measurement_method '\w scans'
_diffrn_radiation_monochromator mirror
_diffrn_radiation_probe x-ray
_diffrn_radiation_type 'Cu K\a'
_diffrn_radiation_wavelength 1.54184
_diffrn_reflns_av_R_equivalents 0.0930
_diffrn_reflns_av_unetI/netI 0.0354
_diffrn_reflns_Laue_measured_fraction_full 1.000
_diffrn_reflns_Laue_measured_fraction_max 0.969
_diffrn_reflns_limit_h_max 15
_diffrn_reflns_limit_h_min -15
_diffrn_reflns_limit_k_max 15
_diffrn_reflns_limit_k_min -15
_diffrn_reflns_limit_l_max 74
_diffrn_reflns_limit_l_min -74
_diffrn_reflns_number 181098
_diffrn_reflns_point_group_measured_fraction_full 1.000
_diffrn_reflns_point_group_measured_fraction_max 0.965
_diffrn_reflns_theta_full 67.684
_diffrn_reflns_theta_max 75.700
_diffrn_reflns_theta_min 3.530
_diffrn_source 'micro-focus sealed X-ray tube'
_diffrn_source_type 'SuperNova (Cu) X-ray Source'
_exptl_absorpt_coefficient_mu 3.304
_exptl_absorpt_correction_T_max 1.00000
_exptl_absorpt_correction_T_min 0.76943
_exptl_absorpt_correction_type multi-scan
_exptl_absorpt_process_details
;
CrysAlisPro 1.171.42.95a (Rigaku Oxford Diffraction, 2023)
Empirical absorption correction using spherical harmonics,
implemented in SCALE3 ABSPACK scaling algorithm.
;
_exptl_crystal_colour orange
_exptl_crystal_density_diffrn 1.390
_exptl_crystal_description block
_exptl_crystal_F_000 4128
_exptl_crystal_size_max 0.313
_exptl_crystal_size_mid 0.236
_exptl_crystal_size_min 0.147
_refine_diff_density_max 0.857
_refine_diff_density_min -0.683
_refine_diff_density_rms 0.100
_refine_ls_abs_structure_details
;
 Refined as an inversion twin.
;
_refine_ls_abs_structure_Flack 0.05(3)
_refine_ls_extinction_method none
_refine_ls_goodness_of_fit_ref 1.185
_refine_ls_hydrogen_treatment constr
_refine_ls_matrix_type full
_refine_ls_number_parameters 1176
_refine_ls_number_reflns 19179
_refine_ls_number_restraints 84
_refine_ls_restrained_S_all 1.184
_refine_ls_R_factor_all 0.0823
_refine_ls_R_factor_gt 0.0809
_refine_ls_shift/su_max 0.001
_refine_ls_shift/su_mean 0.000
_refine_ls_structure_factor_coef Fsqd
_refine_ls_weighting_details 'w=1/[\s^2^(Fo^2^)+50.4574P] where P=(Fo^2^+2Fc^2^)/3'
_refine_ls_weighting_scheme calc
_refine_ls_wR_factor_gt 0.1675
_refine_ls_wR_factor_ref 0.1682
_reflns_Friedel_coverage 0.806
_reflns_Friedel_fraction_full 1.000
_reflns_Friedel_fraction_max 0.959
_reflns_number_gt 18730
_reflns_number_total 19179
_reflns_threshold_expression 'I > 2\s(I)'
_cod_data_source_file d4nj03502j2.cif
_cod_data_source_block s23gkk4
_cod_depositor_comments 'Adding full bibliography for 7063415--7063416.cif.'
_cod_database_code 7063415
_shelx_shelxl_version_number 2019/3
_shelx_space_group_comment
;
The symmetry employed for this shelxl refinement is uniquely defined
by the following loop, which should always be used as a source of
symmetry information in preference to the above space-group names.
They are only intended as comments.
;
_shelx_estimated_absorpt_t_min 0.424
_shelx_estimated_absorpt_t_max 0.642
_oxdiff_exptl_absorpt_empirical_full_min 0.689
_oxdiff_exptl_absorpt_empirical_full_max 1.517
_oxdiff_exptl_absorpt_empirical_details
;
Empirical correction (ABSPACK) includes:
- Absorption correction using spherical harmonics
- Frame scaling
;

loop_
_space_group_symop_operation_xyz
'x, y, z'
'-x+1/2, -y, z+1/2'
'-x, y+1/2, -z+1/2'
'x+1/2, -y+1/2, -z'

loop_
_atom_site_label
_atom_site_type_symbol
_atom_site_fract_x
_atom_site_fract_y
_atom_site_fract_z
_atom_site_U_iso_or_equiv
_atom_site_adp_type
_atom_site_occupancy
_atom_site_site_symmetry_order
_atom_site_calc_flag
_atom_site_refinement_flags_posn
_atom_site_refinement_flags_adp
_atom_site_refinement_flags_occupancy
_atom_site_disorder_assembly
_atom_site_disorder_group
C1 C 0.5232(9) 0.9895(7) 0.61623(17) 0.038(2) Uani 1 1 d . . . . .
H1A H 0.480210 1.015129 0.629004 0.046 Uiso 1 1 calc R U . . .
H1B H 0.565832 1.048510 0.610255 0.046 Uiso 1 1 calc R U . . .
C2 C 0.4492(8) 0.9458(8) 0.59814(17) 0.041(2) Uani 1 1 d . . . . .
H2A H 0.408442 1.002900 0.590911 0.049 Uiso 1 1 calc R U . . .
H2B H 0.397485 0.895588 0.604666 0.049 Uiso 1 1 calc R U . . .
C3 C 0.6041(9) 0.9893(8) 0.56377(15) 0.037(2) Uani 1 1 d . . . . .
C4 C 0.7131(9) 0.9919(9) 0.5629(2) 0.053(3) Uani 1 1 d . . . . .
H4 H 0.754506 0.936044 0.568782 0.064 Uiso 1 1 calc R U . . .
C5 C 0.7625(10) 1.0771(11) 0.5533(2) 0.063(4) Uani 1 1 d . . . . .
H5 H 0.838742 1.078714 0.552452 0.075 Uiso 1 1 calc R U . . .
C6 C 0.7060(12) 1.1582(9) 0.5451(2) 0.059(3) Uani 1 1 d . . . . .
H6 H 0.742324 1.217274 0.539135 0.070 Uiso 1 1 calc R U . . .
C7 C 0.5964(12) 1.1552(9) 0.5452(2) 0.058(3) Uani 1 1 d . . . . .
H7 H 0.556317 1.211207 0.539000 0.069 Uiso 1 1 calc R U . . .
C8 C 0.5434(10) 1.0700(7) 0.55460(17) 0.043(2) Uani 1 1 d . . . . .
H8 H 0.467096 1.066950 0.554723 0.051 Uiso 1 1 calc R U . . .
C9 C 0.4461(9) 0.8247(7) 0.5571(2) 0.046(3) Uani 1 1 d . . . . .
C10 C 0.3386(10) 0.8092(9) 0.5607(3) 0.068(4) Uani 1 1 d . . . . .
H10 H 0.307676 0.828668 0.574551 0.081 Uiso 1 1 calc R U . . .
C11 C 0.2745(12) 0.7656(11) 0.5444(4) 0.096(7) Uani 1 1 d . . . . .
H11 H 0.200320 0.754146 0.547199 0.115 Uiso 1 1 calc R U . . .
C12 C 0.3175(18) 0.7389(11) 0.5241(3) 0.104(8) Uani 1 1 d . . . . .
H12 H 0.272314 0.711432 0.512802 0.124 Uiso 1 1 calc R U . . .
C13 C 0.4259(16) 0.7515(10) 0.5201(2) 0.084(6) Uani 1 1 d . . . . .
H13 H 0.456062 0.730048 0.506247 0.101 Uiso 1 1 calc R U . . .
C14 C 0.4909(13) 0.7963(9) 0.5366(2) 0.063(4) Uani 1 1 d . . . . .
H14 H 0.565226 0.807380 0.533800 0.076 Uiso 1 1 calc R U . . .
C15 C 0.5423(9) 0.8120(9) 0.64748(16) 0.041(2) Uani 1 1 d . . . . .
C16 C 0.4519(11) 0.8563(9) 0.6579(2) 0.058(3) Uani 1 1 d . . . . .
H16 H 0.425362 0.922876 0.653604 0.069 Uiso 1 1 calc R U . . .
C17 C 0.4025(10) 0.7987(10) 0.6749(2) 0.061(3) Uani 1 1 d . . . . .
H17 H 0.341975 0.827541 0.682377 0.074 Uiso 1 1 calc R U . . .
C18 C 0.4389(9) 0.7020(10) 0.68109(19) 0.055(3) Uani 1 1 d . . . . .
H18 H 0.402447 0.663273 0.692293 0.066 Uiso 1 1 calc R U . . .
C19 C 0.5291(10) 0.6613(9) 0.67085(19) 0.051(3) Uani 1 1 d . . . . .
H19 H 0.556334 0.595187 0.675318 0.061 Uiso 1 1 calc R U . . .
C20 C 0.5795(9) 0.7166(9) 0.65416(18) 0.047(3) Uani 1 1 d . . . . .
H20 H 0.641330 0.687837 0.647162 0.057 Uiso 1 1 calc R U . . .
C21 C 0.7228(8) 0.9522(9) 0.63868(18) 0.043(2) Uani 1 1 d . . . . .
C22 C 0.7130(11) 0.9936(11) 0.65999(19) 0.063(4) Uani 1 1 d . . . . .
H22 H 0.650427 0.978989 0.668505 0.075 Uiso 1 1 calc R U . . .
C23 C 0.7918(14) 1.0548(14) 0.6689(2) 0.089(6) Uani 1 1 d . . . . .
H23 H 0.783750 1.083361 0.683425 0.107 Uiso 1 1 calc R U . . .
C24 C 0.8826(12) 1.0748(11) 0.6567(3) 0.071(4) Uani 1 1 d . . . . .
H24 H 0.937183 1.118064 0.662825 0.085 Uiso 1 1 calc R U . . .
C25 C 0.8958(10) 1.0334(11) 0.6358(3) 0.070(4) Uani 1 1 d . . . . .
H25 H 0.959207 1.048103 0.627596 0.084 Uiso 1 1 calc R U . . .
C26 C 0.8174(9) 0.9705(9) 0.6267(2) 0.056(3) Uani 1 1 d . . . . .
H26 H 0.827574 0.939797 0.612469 0.067 Uiso 1 1 calc R U . . .
C27 C 0.7655(8) 0.6113(9) 0.58720(18) 0.043(2) Uani 1 1 d . . . . .
C28 C 0.8060(8) 0.5118(9) 0.5829(2) 0.048(3) Uani 1 1 d . . . . .
C29 C 0.7855(9) 0.4721(10) 0.5615(3) 0.057(3) Uani 1 1 d . . . . .
N1 N 0.7641(9) 0.4392(9) 0.5440(2) 0.073(4) Uani 1 1 d . . . . .
C30 C 0.8763(14) 0.4487(12) 0.6006(4) 0.026(5) Uani 0.56(6) 1 d G U P A 1
C31 C 0.9375(13) 0.3670(12) 0.5921(4) 0.037(5) Uani 0.56(6) 1 d G U P A 1
H31 H 0.937579 0.353210 0.576519 0.045 Uiso 0.56(6) 1 calc R U P A 1
C32 C 0.9987(12) 0.3055(11) 0.6064(5) 0.035(6) Uani 0.56(6) 1 d G U P A 1
H32 H 1.040501 0.249675 0.600564 0.042 Uiso 0.56(6) 1 calc R U P A 1
C33 C 0.9986(12) 0.3257(14) 0.6291(5) 0.042(6) Uani 0.56(6) 1 d G U P A 1
C34 C 0.9374(15) 0.4073(16) 0.6376(4) 0.052(7) Uani 0.56(6) 1 d G U P A 1
H34 H 0.937352 0.421099 0.653200 0.063 Uiso 0.56(6) 1 calc R U P A 1
C35 C 0.8763(15) 0.4688(13) 0.6234(4) 0.041(6) Uani 0.56(6) 1 d G U P A 1
H35 H 0.834429 0.524636 0.629156 0.050 Uiso 0.56(6) 1 calc R U P A 1
F1 F 1.060(2) 0.268(2) 0.6424(6) 0.074(7) Uani 0.56(6) 1 d . U P A 1
C30A C 0.870(2) 0.4411(19) 0.5936(6) 0.045(8) Uani 0.44(6) 1 d G U P A 2
C31A C 0.930(2) 0.362(2) 0.5837(6) 0.051(8) Uani 0.44(6) 1 d G U P A 2
H31A H 0.927765 0.352671 0.567964 0.061 Uiso 0.44(6) 1 calc R U P A 2
C32A C 0.9934(17) 0.2970(16) 0.5968(6) 0.041(7) Uani 0.44(6) 1 d G U P A 2
H32A H 1.034427 0.243080 0.590001 0.049 Uiso 0.44(6) 1 calc R U P A 2
C33A C 0.9966(16) 0.3109(17) 0.6197(6) 0.033(7) Uani 0.44(6) 1 d G U P A 2
C34A C 0.937(2) 0.390(2) 0.6296(6) 0.065(10) Uani 0.44(6) 1 d G U P A 2
H34A H 0.938769 0.399313 0.645332 0.078 Uiso 0.44(6) 1 calc R U P A 2
C35A C 0.873(2) 0.455(2) 0.6165(6) 0.053(9) Uani 0.44(6) 1 d G U P A 2
H35A H 0.832106 0.508905 0.623295 0.063 Uiso 0.44(6) 1 calc R U P A 2
F1A F 1.055(3) 0.246(3) 0.6328(8) 0.075(10) Uani 0.44(6) 1 d . U P A 2
C41 C 1.0032(7) 0.0225(9) 0.42835(17) 0.042(2) Uani 1 1 d . . . . .
H41A H 1.040164 -0.037214 0.421198 0.050 Uiso 1 1 calc R U . . .
H41B H 1.057861 0.067410 0.435590 0.050 Uiso 1 1 calc R U . . .
C42 C 0.9211(8) -0.0164(8) 0.44560(16) 0.037(2) Uani 1 1 d . . . . .
H42A H 0.958531 -0.047097 0.458614 0.044 Uiso 1 1 calc R U . . .
H42B H 0.874306 -0.070609 0.438927 0.044 Uiso 1 1 calc R U . . .
C43 C 0.7190(7) 0.0402(6) 0.46543(16) 0.0318(19) Uani 1 1 d . . . . .
C44 C 0.6415(8) 0.0098(8) 0.45023(17) 0.038(2) Uani 1 1 d . . . . .
H44 H 0.652281 0.021984 0.434767 0.046 Uiso 1 1 calc R U . . .
C45 C 0.5466(9) -0.0391(8) 0.4576(2) 0.047(3) Uani 1 1 d . . . . .
H45 H 0.494263 -0.061192 0.447091 0.056 Uiso 1 1 calc R U . . .
C46 C 0.5295(9) -0.0551(9) 0.4802(2) 0.051(3) Uani 1 1 d . . . . .
H46 H 0.465981 -0.088724 0.485331 0.061 Uiso 1 1 calc R U . . .
C47 C 0.6066(11) -0.0213(9) 0.4952(2) 0.056(3) Uani 1 1 d . . . . .
H47 H 0.594509 -0.030096 0.510747 0.067 Uiso 1 1 calc R U . . .
C48 C 0.7006(9) 0.0251(8) 0.48805(17) 0.043(2) Uani 1 1 d . . . . .
H48 H 0.752934 0.046763 0.498619 0.052 Uiso 1 1 calc R U . . .
C49 C 0.9104(8) 0.1530(8) 0.47816(16) 0.040(2) Uani 1 1 d . . . . .
C50 C 1.0097(10) 0.1149(9) 0.48571(19) 0.053(3) Uani 1 1 d . . . . .
H50 H 1.041639 0.056154 0.478654 0.064 Uiso 1 1 calc R U . . .
C51 C 1.0613(11) 0.1629(9) 0.5034(2) 0.057(3) Uani 1 1 d . . . . .
H51 H 1.129147 0.138130 0.508387 0.069 Uiso 1 1 calc R U . . .
C52 C 1.0133(11) 0.2468(11) 0.5137(2) 0.060(3) Uani 1 1 d . . . . .
H52 H 1.048060 0.278156 0.526149 0.072 Uiso 1 1 calc R U . . .
C53 C 0.9159(11) 0.2870(11) 0.5066(2) 0.062(4) Uani 1 1 d . . . . .
H53 H 0.884743 0.345905 0.513740 0.074 Uiso 1 1 calc R U . . .
C54 C 0.8643(10) 0.2385(10) 0.48850(19) 0.056(3) Uani 1 1 d . . . . .
H54 H 0.797271 0.264609 0.483349 0.067 Uiso 1 1 calc R U . . .
C55 C 0.8477(9) -0.0016(8) 0.39379(15) 0.041(2) Uani 1 1 d . . . . .
C56 C 0.8879(11) -0.0991(10) 0.3880(2) 0.060(3) Uani 1 1 d . . . . .
H56 H 0.962080 -0.114107 0.389928 0.072 Uiso 1 1 calc R U . . .
C57 C 0.8199(14) -0.1742(9) 0.3795(2) 0.079(5) Uani 1 1 d . . . . .
H57 H 0.848181 -0.240530 0.375452 0.095 Uiso 1 1 calc R U . . .
C58 C 0.7146(13) -0.1554(10) 0.3767(2) 0.067(4) Uani 1 1 d . . . . .
H58 H 0.669406 -0.209105 0.371117 0.081 Uiso 1 1 calc R U . . .
C59 C 0.6711(12) -0.0598(10) 0.38192(19) 0.060(3) Uani 1 1 d . . . . .
H59 H 0.596618 -0.046650 0.379859 0.072 Uiso 1 1 calc R U . . .
C60 C 0.7392(9) 0.0174(8) 0.39029(16) 0.041(2) Uani 1 1 d . . . . .
H60 H 0.710628 0.084386 0.393673 0.049 Uiso 1 1 calc R U . . .
C61 C 1.0275(8) 0.1452(10) 0.3886(2) 0.050(3) Uani 1 1 d . . . . .
C62 C 1.0402(11) 0.1029(17) 0.3676(2) 0.092(6) Uani 1 1 d . . . . .
H62 H 0.994254 0.048812 0.362436 0.110 Uiso 1 1 calc R U . . .
C63 C 1.1242(12) 0.1429(19) 0.3538(3) 0.108(8) Uani 1 1 d . . . . .
H63 H 1.134472 0.115701 0.339221 0.129 Uiso 1 1 calc R U . . .
C64 C 1.1909(12) 0.2214(17) 0.3617(3) 0.105(7) Uani 1 1 d . . . . .
H64 H 1.244764 0.249239 0.352181 0.126 Uiso 1 1 calc R U . . .
C65 C 1.1810(13) 0.2590(12) 0.3826(4) 0.095(6) Uani 1 1 d . . . . .
H65 H 1.228482 0.311118 0.388146 0.114 Uiso 1 1 calc R U . . .
C66 C 1.0990(10) 0.2192(10) 0.3959(3) 0.071(4) Uani 1 1 d . . . . .
H66 H 1.092246 0.244473 0.410706 0.086 Uiso 1 1 calc R U . . .
C67 C 0.7105(7) 0.3820(7) 0.41614(15) 0.0321(19) Uani 1 1 d . . . . .
C68 C 0.6632(8) 0.4730(7) 0.41088(16) 0.035(2) Uani 1 1 d . . . . .
C69 C 0.6849(8) 0.5147(8) 0.38917(16) 0.039(2) Uani 1 1 d . . . . .
C70 C 0.5917(8) 0.5367(8) 0.42549(18) 0.041(2) Uani 1 1 d . . . . .
C71 C 0.5796(10) 0.5185(11) 0.4478(2) 0.062(4) Uani 1 1 d . . . . .
H71 H 0.618156 0.462660 0.454525 0.074 Uiso 1 1 calc R U . . .
C72 C 0.5120(12) 0.5797(10) 0.4610(2) 0.069(4) Uani 1 1 d . . . . .
H72 H 0.501722 0.563992 0.476315 0.082 Uiso 1 1 calc R U . . .
C73 C 0.4613(9) 0.6621(9) 0.4515(2) 0.051(3) Uani 1 1 d . . . . .
C74 C 0.4693(9) 0.6821(10) 0.4299(2) 0.054(3) Uani 1 1 d . . . . .
H74 H 0.430105 0.738110 0.423418 0.064 Uiso 1 1 calc R U . . .
C75 C 0.5361(9) 0.6199(9) 0.4167(2) 0.051(3) Uani 1 1 d . . . . .
H75 H 0.543297 0.635508 0.401294 0.061 Uiso 1 1 calc R U . . .
C81 C 0.5337(7) 0.5471(7) 0.24314(16) 0.034(2) Uani 1 1 d . . . . .
H81A H 0.561742 0.612622 0.249707 0.040 Uiso 1 1 calc R U . . .
H81B H 0.595054 0.500357 0.239822 0.040 Uiso 1 1 calc R U . . .
C82 C 0.4699(9) 0.5700(8) 0.22202(18) 0.042(2) Uani 1 1 d . . . . .
H82A H 0.520047 0.588130 0.209789 0.050 Uiso 1 1 calc R U . . .
H82B H 0.422276 0.630785 0.224605 0.050 Uiso 1 1 calc R U . . .
C83 C 0.2766(8) 0.5171(8) 0.19955(16) 0.036(2) Uani 1 1 d . . . . .
C84 C 0.1913(9) 0.5550(9) 0.21256(19) 0.048(3) Uani 1 1 d . . . . .
H84 H 0.188884 0.539006 0.228016 0.057 Uiso 1 1 calc R U . . .
C85 C 0.1109(10) 0.6153(10) 0.2032(2) 0.057(3) Uani 1 1 d . . . . .
H85 H 0.052000 0.637938 0.212080 0.069 Uiso 1 1 calc R U . . .
C86 C 0.1166(10) 0.6425(10) 0.1809(2) 0.060(3) Uani 1 1 d . . . . .
H86 H 0.063810 0.687020 0.174497 0.072 Uiso 1 1 calc R U . . .
C87 C 0.2002(11) 0.6039(11) 0.16790(19) 0.064(4) Uani 1 1 d . . . . .
H87 H 0.203143 0.620748 0.152484 0.076 Uiso 1 1 calc R U . . .
C88 C 0.2791(9) 0.5414(10) 0.17712(18) 0.051(3) Uani 1 1 d . . . . .
H88 H 0.335250 0.514945 0.167991 0.061 Uiso 1 1 calc R U . . .
C89 C 0.4627(8) 0.3882(9) 0.19260(17) 0.041(2) Uani 1 1 d . . . . .
C90 C 0.5700(11) 0.4097(13) 0.1884(2) 0.073(4) Uani 1 1 d . . . . .
H90 H 0.604283 0.464921 0.196269 0.088 Uiso 1 1 calc R U . . .
C91 C 0.6285(13) 0.3515(18) 0.1729(3) 0.109(7) Uani 1 1 d . . . . .
H91 H 0.702374 0.366352 0.170441 0.131 Uiso 1 1 calc R U . . .
C92 C 0.5800(14) 0.2749(13) 0.1616(3) 0.080(5) Uani 1 1 d . . . . .
H92 H 0.619978 0.237175 0.150774 0.096 Uiso 1 1 calc R U . . .
C93 C 0.4747(13) 0.2492(9) 0.1651(2) 0.062(4) Uani 1 1 d . . . . .
H93 H 0.442226 0.193130 0.157247 0.074 Uiso 1 1 calc R U . . .
C94 C 0.4162(10) 0.3073(9) 0.18066(18) 0.047(3) Uani 1 1 d . . . . .
H94 H 0.342610 0.291036 0.183091 0.056 Uiso 1 1 calc R U . . .
C95 C 0.3452(9) 0.5854(8) 0.27068(16) 0.042(2) Uani 1 1 d . . . . .
C96 C 0.3685(11) 0.6916(9) 0.2692(2) 0.065(4) Uani 1 1 d . . . . .
H96 H 0.438936 0.713199 0.265233 0.078 Uiso 1 1 calc R U . . .
C97 C 0.2902(14) 0.7666(11) 0.2735(3) 0.089(5) Uani 1 1 d . . . . .
H97 H 0.306886 0.838777 0.272298 0.107 Uiso 1 1 calc R U . . .
C98 C 0.1877(12) 0.7352(11) 0.2796(2) 0.073(4) Uani 1 1 d . . . . .
H98 H 0.133551 0.785820 0.282479 0.087 Uiso 1 1 calc R U . . .
C99 C 0.1647(10) 0.6306(9) 0.28148(19) 0.052(3) Uani 1 1 d . . . . .
H99 H 0.094932 0.608742 0.285891 0.063 Uiso 1 1 calc R U . . .
C100 C 0.2433(8) 0.5569(8) 0.27694(18) 0.040(2) Uani 1 1 d . . . . .
H100 H 0.226183 0.484841 0.278192 0.048 Uiso 1 1 calc R U . . .
C101 C 0.5250(7) 0.4502(7) 0.28598(16) 0.034(2) Uani 1 1 d . . . . .
C102 C 0.5526(9) 0.5243(9) 0.30185(17) 0.046(3) Uani 1 1 d . . . . .
H102 H 0.523131 0.592656 0.301203 0.056 Uiso 1 1 calc R U . . .
C103 C 0.6246(9) 0.4971(11) 0.31883(18) 0.053(3) Uani 1 1 d . . . . .
H103 H 0.646716 0.548154 0.329360 0.063 Uiso 1 1 calc R U . . .
C104 C 0.6633(10) 0.3970(11) 0.32033(19) 0.059(3) Uani 1 1 d . . . . .
H104 H 0.710118 0.378352 0.332198 0.070 Uiso 1 1 calc R U . . .
C105 C 0.6348(11) 0.3242(10) 0.3048(2) 0.064(4) Uani 1 1 d . . . . .
H105 H 0.663059 0.255370 0.305623 0.077 Uiso 1 1 calc R U . . .
C106 C 0.5626(10) 0.3517(9) 0.2874(2) 0.059(3) Uani 1 1 d . . . . .
H106 H 0.540781 0.300770 0.276851 0.071 Uiso 1 1 calc R U . . .
C107 C 0.2368(7) 0.1875(7) 0.25383(15) 0.0315(19) Uani 1 1 d . . . . .
C108 C 0.1843(8) 0.0970(8) 0.25928(16) 0.038(2) Uani 1 1 d . . . . .
C109 C 0.1898(9) 0.0683(8) 0.28266(18) 0.042(2) Uani 1 1 d . . . . .
C110 C 0.1269(7) 0.0258(8) 0.24441(19) 0.040(2) Uani 1 1 d . . . . .
C111 C 0.0430(8) -0.0367(8) 0.2529(2) 0.048(3) Uani 1 1 d . . . . .
H111 H 0.024431 -0.030675 0.268185 0.058 Uiso 1 1 calc R U . . .
C112 C -0.0127(8) -0.1057(10) 0.2398(2) 0.056(3) Uani 1 1 d . . . . .
H112 H -0.066551 -0.149536 0.245990 0.068 Uiso 1 1 calc R U . . .
C113 C 0.0113(8) -0.1098(8) 0.2176(2) 0.051(3) Uani 1 1 d . . . . .
C114 C 0.0928(9) -0.0532(9) 0.2086(2) 0.055(3) Uani 1 1 d . . . . .
H114 H 0.109596 -0.058931 0.193224 0.066 Uiso 1 1 calc R U . . .
C115 C 0.1513(9) 0.0134(8) 0.22234(19) 0.050(3) Uani 1 1 d . . . . .
H115 H 0.209963 0.051295 0.216209 0.060 Uiso 1 1 calc R U . . .
N2 N 0.7021(8) 0.5516(8) 0.37217(15) 0.051(2) Uani 1 1 d . . . . .
N3 N 0.1940(9) 0.0419(9) 0.30071(17) 0.065(3) Uani 1 1 d . . . . .
F2 F 0.3960(6) 0.7226(6) 0.46478(12) 0.070(2) Uani 1 1 d . . . . .
F3 F -0.0466(6) -0.1745(6) 0.20402(15) 0.073(2) Uani 1 1 d . . . . .
P1 P 0.5352(2) 0.88085(18) 0.57801(4) 0.0332(5) Uani 1 1 d . . . . .
P2 P 0.6130(2) 0.88303(19) 0.62525(4) 0.0348(5) Uani 1 1 d . . . . .
P3 P 0.8407(2) 0.09613(19) 0.45427(4) 0.0329(5) Uani 1 1 d . . . . .
P4 P 0.92766(19) 0.0966(2) 0.40782(4) 0.0339(5) Uani 1 1 d . . . . .
P5 P 0.3882(2) 0.45614(19) 0.21376(4) 0.0319(5) Uani 1 1 d . . . . .
P6 P 0.43943(19) 0.48344(19) 0.26241(4) 0.0323(5) Uani 1 1 d . . . . .
S1 S 0.6861(2) 0.68190(18) 0.56843(4) 0.0385(5) Uani 1 1 d . . . . .
S2 S 0.7732(2) 0.6872(2) 0.61107(5) 0.0477(6) Uani 1 1 d . . . . .
S3 S 0.7087(3) 0.3087(2) 0.44065(5) 0.0517(7) Uani 1 1 d . . . . .
S4 S 0.79998(19) 0.31231(19) 0.39842(4) 0.0356(5) Uani 1 1 d . . . . .
S5 S 0.2517(2) 0.2465(2) 0.22770(4) 0.0390(5) Uani 1 1 d . . . . .
S6 S 0.30813(19) 0.26842(18) 0.27237(4) 0.0348(5) Uani 1 1 d . . . . .
Ni1 Ni 0.64934(13) 0.78706(12) 0.59616(3) 0.0331(3) Uani 1 1 d . . . . .
Ni2 Ni 0.82323(12) 0.20107(12) 0.42582(3) 0.0306(3) Uani 1 1 d . . . . .
Ni3 Ni 0.35124(12) 0.36594(12) 0.24375(2) 0.0306(3) Uani 1 1 d . . . . .

loop_
_atom_site_aniso_label
_atom_site_aniso_U_11
_atom_site_aniso_U_22
_atom_site_aniso_U_33
_atom_site_aniso_U_23
_atom_site_aniso_U_13
_atom_site_aniso_U_12
C1 0.047(6) 0.022(5) 0.046(5) 0.000(4) 0.006(5) 0.005(4)
C2 0.028(5) 0.041(6) 0.054(6) 0.004(5) -0.004(4) 0.011(4)
C3 0.049(6) 0.027(5) 0.035(5) 0.003(4) 0.002(4) 0.002(4)
C4 0.037(6) 0.046(7) 0.077(8) 0.022(6) 0.007(5) 0.008(5)
C5 0.037(7) 0.065(9) 0.086(9) 0.020(7) 0.003(6) -0.007(6)
C6 0.074(9) 0.038(6) 0.064(7) 0.015(5) 0.012(7) -0.005(6)
C7 0.090(10) 0.030(6) 0.053(7) 0.008(5) -0.002(7) 0.013(6)
C8 0.058(7) 0.026(5) 0.046(6) 0.006(4) -0.004(5) 0.015(5)
C9 0.051(7) 0.021(5) 0.067(7) 0.006(5) -0.016(5) -0.002(4)
C10 0.045(7) 0.035(6) 0.124(12) -0.013(7) -0.023(7) 0.002(6)
C11 0.056(9) 0.051(9) 0.181(19) -0.024(11) -0.066(11) 0.004(7)
C12 0.130(17) 0.041(8) 0.139(16) 0.001(9) -0.095(15) -0.017(9)
C13 0.150(17) 0.043(7) 0.059(8) 0.004(6) -0.049(10) -0.013(9)
C14 0.101(11) 0.035(6) 0.053(7) 0.008(5) -0.020(7) -0.020(7)
C15 0.043(6) 0.043(6) 0.037(5) 0.001(4) 0.002(4) -0.001(5)
C16 0.063(8) 0.040(6) 0.070(8) 0.004(6) 0.026(6) -0.002(6)
C17 0.061(8) 0.049(7) 0.074(8) -0.001(6) 0.032(6) -0.013(6)
C18 0.048(7) 0.060(8) 0.056(7) 0.014(6) 0.018(5) -0.007(6)
C19 0.051(7) 0.047(7) 0.055(7) 0.019(5) 0.001(5) 0.006(5)
C20 0.037(6) 0.054(7) 0.052(6) 0.016(5) 0.004(5) 0.006(5)
C21 0.035(6) 0.041(6) 0.054(6) 0.014(5) -0.004(5) -0.007(5)
C22 0.061(8) 0.086(10) 0.041(6) 0.008(6) -0.008(5) -0.028(7)
C23 0.101(12) 0.118(14) 0.048(7) 0.018(8) -0.021(8) -0.064(11)
C24 0.063(9) 0.056(8) 0.093(10) 0.024(8) -0.032(8) -0.022(7)
C25 0.036(7) 0.060(8) 0.115(12) 0.014(8) 0.002(7) -0.022(6)
C26 0.042(6) 0.047(7) 0.078(8) 0.002(6) 0.004(6) -0.002(5)
C27 0.026(5) 0.046(6) 0.058(6) 0.007(5) 0.005(4) -0.002(5)
C28 0.022(5) 0.050(6) 0.072(7) 0.008(6) 0.012(5) 0.003(5)
C29 0.029(6) 0.046(7) 0.095(10) 0.001(7) 0.010(6) 0.013(5)
N1 0.044(6) 0.061(7) 0.114(10) -0.034(7) 0.012(6) 0.000(5)
C30 0.031(8) 0.015(7) 0.032(10) 0.000(6) 0.003(7) -0.002(6)
C31 0.032(9) 0.031(9) 0.048(10) 0.006(8) 0.007(8) 0.000(7)
C32 0.025(8) 0.039(9) 0.040(11) 0.000(8) -0.001(8) 0.006(7)
C33 0.031(9) 0.043(10) 0.052(12) 0.008(9) -0.002(8) 0.016(8)
C34 0.055(11) 0.053(11) 0.050(11) 0.012(9) -0.004(8) 0.012(9)
C35 0.047(10) 0.026(9) 0.051(10) 0.003(8) -0.005(8) 0.016(8)
F1 0.057(10) 0.065(13) 0.101(16) 0.027(12) -0.015(12) 0.018(9)
C30A 0.047(13) 0.046(13) 0.040(12) 0.001(10) 0.000(10) -0.004(10)
C31A 0.051(13) 0.044(12) 0.059(13) 0.000(10) 0.009(10) 0.006(10)
C32A 0.041(11) 0.035(11) 0.047(13) 0.008(9) 0.000(10) 0.009(9)
C33A 0.022(9) 0.044(11) 0.034(13) 0.007(9) -0.008(9) -0.003(8)
C34A 0.068(14) 0.062(14) 0.065(14) -0.003(11) 0.004(11) 0.011(11)
C35A 0.051(13) 0.046(13) 0.062(14) -0.009(11) -0.003(11) 0.022(10)
F1A 0.035(12) 0.072(17) 0.12(2) 0.036(16) 0.016(14) 0.023(11)
C41 0.015(4) 0.061(7) 0.050(6) 0.019(5) 0.000(4) 0.003(4)
C42 0.032(5) 0.032(5) 0.047(5) 0.012(4) -0.006(4) -0.018(4)
C43 0.033(5) 0.013(4) 0.049(5) 0.001(4) -0.001(4) -0.005(4)
C44 0.024(5) 0.040(5) 0.050(6) 0.003(4) -0.004(4) -0.005(4)
C45 0.033(5) 0.039(6) 0.069(7) 0.009(5) -0.001(5) 0.001(5)
C46 0.042(6) 0.038(6) 0.073(8) 0.009(5) 0.017(6) 0.001(5)
C47 0.073(8) 0.042(6) 0.052(6) -0.001(5) 0.027(6) -0.019(6)
C48 0.052(6) 0.038(5) 0.040(5) -0.004(4) 0.001(5) -0.009(5)
C49 0.034(6) 0.043(6) 0.042(5) 0.007(4) -0.006(4) -0.014(4)
C50 0.068(8) 0.043(6) 0.049(6) 0.008(5) -0.016(6) -0.005(6)
C51 0.058(8) 0.043(7) 0.071(8) 0.014(6) -0.021(6) -0.003(6)
C52 0.068(9) 0.065(8) 0.048(7) 0.006(6) -0.019(6) -0.024(7)
C53 0.073(9) 0.058(8) 0.054(7) -0.013(6) 0.013(6) -0.029(7)
C54 0.042(7) 0.074(9) 0.052(6) -0.014(6) 0.000(5) -0.009(6)
C55 0.043(6) 0.052(6) 0.030(4) 0.002(4) 0.007(4) 0.025(5)
C56 0.068(8) 0.055(8) 0.057(7) -0.015(6) -0.011(6) 0.023(7)
C57 0.128(14) 0.033(6) 0.078(9) -0.017(6) -0.026(9) 0.049(8)
C58 0.104(12) 0.036(6) 0.061(8) -0.007(5) -0.021(8) -0.002(7)
C59 0.070(9) 0.061(8) 0.050(6) 0.000(6) -0.009(6) -0.018(7)
C60 0.056(7) 0.026(5) 0.041(5) -0.001(4) 0.005(5) 0.008(5)
C61 0.020(5) 0.062(7) 0.067(7) 0.019(6) 0.014(5) 0.014(5)
C62 0.038(7) 0.188(19) 0.048(7) 0.019(10) 0.004(6) -0.007(10)
C63 0.047(9) 0.21(2) 0.062(9) 0.037(12) 0.022(7) 0.007(12)
C64 0.039(8) 0.145(18) 0.132(16) 0.073(14) 0.025(9) 0.007(10)
C65 0.063(10) 0.056(9) 0.166(18) 0.022(10) 0.059(11) 0.014(7)
C66 0.057(8) 0.039(7) 0.118(12) 0.008(7) 0.048(8) 0.016(6)
C67 0.031(5) 0.024(4) 0.041(5) 0.002(4) 0.005(4) -0.005(4)
C68 0.035(5) 0.027(5) 0.043(5) -0.004(4) -0.001(4) 0.003(4)
C69 0.037(5) 0.037(5) 0.042(5) 0.001(4) -0.006(4) 0.019(4)
C70 0.032(5) 0.043(6) 0.049(6) -0.001(5) 0.000(4) 0.005(4)
C71 0.063(8) 0.064(8) 0.058(7) 0.005(6) 0.014(6) 0.036(7)
C72 0.090(11) 0.058(8) 0.058(8) -0.004(6) 0.017(7) 0.028(8)
C73 0.044(6) 0.040(6) 0.068(8) -0.022(5) -0.009(5) 0.021(5)
C74 0.037(6) 0.054(7) 0.069(8) -0.009(6) -0.013(5) 0.027(5)
C75 0.046(6) 0.053(7) 0.055(6) -0.001(5) -0.005(5) 0.021(6)
C81 0.024(5) 0.030(5) 0.047(5) -0.001(4) -0.001(4) 0.004(4)
C82 0.044(6) 0.030(5) 0.052(6) 0.006(4) -0.002(5) -0.009(4)
C83 0.031(5) 0.031(5) 0.045(5) -0.006(4) -0.002(4) 0.000(4)
C84 0.037(6) 0.056(7) 0.051(6) 0.000(5) 0.005(5) 0.012(5)
C85 0.044(7) 0.056(8) 0.072(8) -0.005(6) 0.002(6) 0.015(6)
C86 0.054(8) 0.060(8) 0.065(7) -0.014(6) -0.021(6) 0.034(6)
C87 0.072(9) 0.076(9) 0.042(6) -0.009(6) -0.013(6) 0.028(7)
C88 0.044(6) 0.064(7) 0.044(6) -0.013(5) -0.007(5) 0.022(6)
C89 0.029(5) 0.048(6) 0.046(5) 0.011(5) 0.006(4) 0.009(5)
C90 0.046(7) 0.092(11) 0.082(9) -0.024(8) 0.020(7) -0.009(7)
C91 0.047(9) 0.17(2) 0.107(14) -0.034(14) 0.031(9) 0.005(11)
C92 0.086(11) 0.083(11) 0.071(9) 0.005(8) 0.036(8) 0.037(9)
C93 0.103(11) 0.034(6) 0.047(6) 0.005(5) 0.016(7) 0.018(7)
C94 0.056(7) 0.036(6) 0.049(6) 0.002(5) 0.008(5) 0.003(5)
C95 0.046(6) 0.045(6) 0.037(5) -0.006(4) -0.004(4) -0.002(5)
C96 0.058(8) 0.033(6) 0.104(10) -0.010(6) 0.014(7) -0.015(6)
C97 0.106(13) 0.034(7) 0.127(14) -0.011(8) 0.024(11) 0.025(8)
C98 0.063(9) 0.065(9) 0.091(10) -0.007(7) 0.014(8) 0.029(7)
C99 0.049(7) 0.051(7) 0.057(7) -0.005(5) 0.004(5) 0.006(6)
C100 0.035(5) 0.031(5) 0.055(6) 0.000(4) 0.004(5) 0.005(4)
C101 0.028(5) 0.026(5) 0.047(5) 0.000(4) -0.004(4) -0.005(4)
C102 0.048(6) 0.047(6) 0.044(6) -0.008(5) -0.013(5) 0.007(5)
C103 0.041(6) 0.075(9) 0.042(6) -0.009(6) -0.007(5) -0.007(6)
C104 0.040(6) 0.087(10) 0.049(6) 0.013(6) -0.014(5) -0.013(7)
C105 0.059(8) 0.041(7) 0.092(9) 0.008(6) -0.031(7) -0.002(6)
C106 0.062(8) 0.038(6) 0.077(8) -0.010(6) -0.026(7) -0.004(6)
C107 0.023(4) 0.027(4) 0.045(5) 0.000(4) 0.002(4) 0.017(4)
C108 0.028(5) 0.041(5) 0.044(5) -0.001(4) 0.001(4) 0.004(4)
C109 0.036(6) 0.036(6) 0.053(6) 0.004(4) 0.008(5) -0.002(4)
C110 0.020(5) 0.032(5) 0.069(7) 0.004(5) 0.007(4) 0.004(4)
C111 0.032(5) 0.034(6) 0.078(8) -0.002(5) 0.006(5) -0.009(5)
C112 0.023(5) 0.053(7) 0.093(10) 0.008(7) 0.008(6) 0.005(5)
C113 0.028(5) 0.031(6) 0.095(9) -0.017(6) -0.006(5) 0.004(4)
C114 0.043(7) 0.047(7) 0.075(8) -0.014(6) 0.012(6) -0.009(5)
C115 0.043(6) 0.042(6) 0.067(7) -0.011(5) 0.005(5) -0.021(5)
N2 0.054(6) 0.055(6) 0.045(5) 0.010(4) -0.008(4) -0.001(5)
N3 0.065(7) 0.072(7) 0.057(6) 0.019(5) 0.007(5) 0.000(6)
F2 0.054(4) 0.080(5) 0.075(5) -0.022(4) -0.003(4) 0.028(4)
F3 0.048(4) 0.058(5) 0.115(6) -0.025(4) 0.001(4) -0.015(4)
P1 0.0294(12) 0.0244(11) 0.0457(13) 0.0036(10) -0.0032(10) -0.0009(10)
P2 0.0324(13) 0.0304(12) 0.0415(12) 0.0068(10) 0.0018(10) 0.0004(10)
P3 0.0336(13) 0.0303(12) 0.0348(11) 0.0027(9) 0.0002(10) -0.0037(10)
P4 0.0256(12) 0.0364(13) 0.0397(12) 0.0078(10) 0.0040(10) 0.0086(10)
P5 0.0281(12) 0.0306(12) 0.0369(12) -0.0005(9) -0.0008(9) -0.0008(10)
P6 0.0260(12) 0.0319(12) 0.0390(12) -0.0030(10) -0.0021(9) -0.0033(10)
S1 0.0322(12) 0.0273(11) 0.0558(14) 0.0016(10) -0.0008(10) -0.0020(10)
S2 0.0489(16) 0.0457(15) 0.0486(14) 0.0063(12) 0.0004(12) 0.0161(13)
S3 0.0659(19) 0.0393(14) 0.0499(14) 0.0105(12) 0.0214(13) 0.0217(14)
S4 0.0347(12) 0.0328(12) 0.0394(12) 0.0033(9) 0.0057(9) -0.0021(10)
S5 0.0406(14) 0.0389(13) 0.0375(12) 0.0001(10) -0.0033(10) -0.0100(11)
S6 0.0342(12) 0.0326(12) 0.0377(11) -0.0010(9) -0.0016(9) -0.0026(10)
Ni1 0.0281(8) 0.0264(8) 0.0447(9) 0.0067(6) 0.0027(7) 0.0026(7)
Ni2 0.0277(8) 0.0265(7) 0.0375(8) 0.0027(6) 0.0028(6) -0.0002(6)
Ni3 0.0253(8) 0.0298(8) 0.0366(8) -0.0020(6) -0.0007(6) -0.0030(6)

loop_
_atom_type_symbol
_atom_type_description
_atom_type_scat_dispersion_real
_atom_type_scat_dispersion_imag
_atom_type_scat_source
C C 0.0181 0.0091 'International Tables Vol C Tables 4.2.6.8 and 6.1.1.4'
H H 0.0000 0.0000 'International Tables Vol C Tables 4.2.6.8 and 6.1.1.4'
N N 0.0311 0.0180 'International Tables Vol C Tables 4.2.6.8 and 6.1.1.4'
F F 0.0727 0.0534 'International Tables Vol C Tables 4.2.6.8 and 6.1.1.4'
P P 0.2955 0.4335 'International Tables Vol C Tables 4.2.6.8 and 6.1.1.4'
S S 0.3331 0.5567 'International Tables Vol C Tables 4.2.6.8 and 6.1.1.4'
Ni Ni -3.0029 0.5091 'International Tables Vol C Tables 4.2.6.8 and 6.1.1.4'

loop_
_exptl_crystal_face_index_h
_exptl_crystal_face_index_k
_exptl_crystal_face_index_l
_exptl_crystal_face_perp_dist
1 -3 37 0.0682
0 -1 38 0.0708
-5 6 12 0.1572
-5 6 -14 0.1470
1 0 -39 0.0550
8 1 6 0.0843
-2 8 5 0.1630
-5 -6 -8 0.1012
2 -8 -5 0.1414
-5 7 2 0.1539
5 6 8 0.1588
-4 -2 31 0.0857
-3 -4 31 0.0867
5 1 -30 0.0777
6 -2 -23 0.0949
-3 7 -15 0.1354
3 4 -31 0.1098
-1 -1 -38 0.0600
-8 3 -5 0.1363
6 0 28 0.0863
6 -2 23 0.0939

loop_
_geom_angle_atom_site_label_1
_geom_angle_atom_site_label_2
_geom_angle_atom_site_label_3
_geom_angle
_geom_angle_site_symmetry_1
_geom_angle_site_symmetry_3
_geom_angle_publ_flag
C2 C1 P2 107.6(6) . . ?
C2 C1 H1A 110.2 . . ?
P2 C1 H1A 110.2 . . ?
C2 C1 H1B 110.2 . . ?
P2 C1 H1B 110.2 . . ?
H1A C1 H1B 108.5 . . ?
C1 C2 P1 106.6(7) . . ?
C1 C2 H2A 110.4 . . ?
P1 C2 H2A 110.4 . . ?
C1 C2 H2B 110.4 . . ?
P1 C2 H2B 110.4 . . ?
H2A C2 H2B 108.6 . . ?
C4 C3 C8 120.5(10) . . ?
C4 C3 P1 120.2(8) . . ?
C8 C3 P1 119.3(9) . . ?
C3 C4 C5 118.8(11) . . ?
C3 C4 H4 120.6 . . ?
C5 C4 H4 120.6 . . ?
C6 C5 C4 122.0(12) . . ?
C6 C5 H5 119.0 . . ?
C4 C5 H5 119.0 . . ?
C5 C6 C7 119.8(12) . . ?
C5 C6 H6 120.1 . . ?
C7 C6 H6 120.1 . . ?
C6 C7 C8 119.9(11) . . ?
C6 C7 H7 120.0 . . ?
C8 C7 H7 120.0 . . ?
C7 C8 C3 118.9(11) . . ?
C7 C8 H8 120.6 . . ?
C3 C8 H8 120.6 . . ?
C10 C9 C14 119.2(12) . . ?
C10 C9 P1 123.0(11) . . ?
C14 C9 P1 117.8(10) . . ?
C9 C10 C11 120.9(16) . . ?
C9 C10 H10 119.6 . . ?
C11 C10 H10 119.6 . . ?
C12 C11 C10 120.2(16) . . ?
C12 C11 H11 119.9 . . ?
C10 C11 H11 119.9 . . ?
C11 C12 C13 120.6(14) . . ?
C11 C12 H12 119.7 . . ?
C13 C12 H12 119.7 . . ?
C12 C13 C14 119.1(17) . . ?
C12 C13 H13 120.4 . . ?
C14 C13 H13 120.4 . . ?
C13 C14 C9 119.9(15) . . ?
C13 C14 H14 120.0 . . ?
C9 C14 H14 120.0 . . ?
C20 C15 C16 120.0(10) . . ?
C20 C15 P2 119.5(8) . . ?
C16 C15 P2 120.5(9) . . ?
C17 C16 C15 117.6(12) . . ?
C17 C16 H16 121.2 . . ?
C15 C16 H16 121.2 . . ?
C18 C17 C16 121.8(12) . . ?
C18 C17 H17 119.1 . . ?
C16 C17 H17 119.1 . . ?
C17 C18 C19 119.3(10) . . ?
C17 C18 H18 120.3 . . ?
C19 C18 H18 120.3 . . ?
C20 C19 C18 120.0(11) . . ?
C20 C19 H19 120.0 . . ?
C18 C19 H19 120.0 . . ?
C15 C20 C19 121.2(11) . . ?
C15 C20 H20 119.4 . . ?
C19 C20 H20 119.4 . . ?
C22 C21 C26 118.8(11) . . ?
C22 C21 P2 121.9(9) . . ?
C26 C21 P2 119.2(9) . . ?
C23 C22 C21 121.1(13) . . ?
C23 C22 H22 119.4 . . ?
C21 C22 H22 119.4 . . ?
C22 C23 C24 119.4(14) . . ?
C22 C23 H23 120.3 . . ?
C24 C23 H23 120.3 . . ?
C23 C24 C25 121.0(13) . . ?
C23 C24 H24 119.5 . . ?
C25 C24 H24 119.5 . . ?
C24 C25 C26 120.2(13) . . ?
C24 C25 H25 119.9 . . ?
C26 C25 H25 119.9 . . ?
C25 C26 C21 119.4(13) . . ?
C25 C26 H26 120.3 . . ?
C21 C26 H26 120.3 . . ?
C28 C27 S2 130.3(9) . . ?
C28 C27 S1 123.7(9) . . ?
S2 C27 S1 105.9(6) . . ?
C30A C28 C27 136.7(19) . . ?
C30A C28 C29 107.2(18) . . ?
C27 C28 C29 115.9(10) . . ?
C27 C28 C30 122.4(12) . . ?
C29 C28 C30 121.7(12) . . ?
N1 C29 C28 177.2(13) . . ?
C31 C30 C35 120.0 . . ?
C31 C30 C28 115.9(10) . . ?
C35 C30 C28 124.1(10) . . ?
C32 C31 C30 120.0 . . ?
C32 C31 H31 120.0 . . ?
C30 C31 H31 120.0 . . ?
C31 C32 C33 120.0 . . ?
C31 C32 H32 120.0 . . ?
C33 C32 H32 120.0 . . ?
F1 C33 C34 120.9(15) . . ?
F1 C33 C32 119.1(15) . . ?
C34 C33 C32 120.0 . . ?
C35 C34 C33 120.0 . . ?
C35 C34 H34 120.0 . . ?
C33 C34 H34 120.0 . . ?
C34 C35 C30 120.0 . . ?
C34 C35 H35 120.0 . . ?
C30 C35 H35 120.0 . . ?
C28 C30A C31A 126.5(19) . . ?
C28 C30A C35A 113.5(19) . . ?
C31A C30A C35A 120.0 . . ?
C30A C31A C32A 120.0 . . ?
C30A C31A H31A 120.0 . . ?
C32A C31A H31A 120.0 . . ?
C33A C32A C31A 120.0 . . ?
C33A C32A H32A 120.0 . . ?
C31A C32A H32A 120.0 . . ?
F1A C33A C34A 119.3(19) . . ?
F1A C33A C32A 120.7(19) . . ?
C34A C33A C32A 120.0 . . ?
C33A C34A C35A 120.0 . . ?
C33A C34A H34A 120.0 . . ?
C35A C34A H34A 120.0 . . ?
C34A C35A C30A 120.0 . . ?
C34A C35A H35A 120.0 . . ?
C30A C35A H35A 120.0 . . ?
C42 C41 P4 106.3(6) . . ?
C42 C41 H41A 110.5 . . ?
P4 C41 H41A 110.5 . . ?
C42 C41 H41B 110.5 . . ?
P4 C41 H41B 110.5 . . ?
H41A C41 H41B 108.7 . . ?
C41 C42 P3 107.4(7) . . ?
C41 C42 H42A 110.2 . . ?
P3 C42 H42A 110.2 . . ?
C41 C42 H42B 110.2 . . ?
P3 C42 H42B 110.2 . . ?
H42A C42 H42B 108.5 . . ?
C44 C43 C48 119.3(9) . . ?
C44 C43 P3 116.9(7) . . ?
C48 C43 P3 123.7(8) . . ?
C43 C44 C45 120.2(10) . . ?
C43 C44 H44 119.9 . . ?
C45 C44 H44 119.9 . . ?
C46 C45 C44 120.1(11) . . ?
C46 C45 H45 119.9 . . ?
C44 C45 H45 119.9 . . ?
C47 C46 C45 118.8(10) . . ?
C47 C46 H46 120.6 . . ?
C45 C46 H46 120.6 . . ?
C48 C47 C46 121.3(10) . . ?
C48 C47 H47 119.3 . . ?
C46 C47 H47 119.3 . . ?
C47 C48 C43 120.2(10) . . ?
C47 C48 H48 119.9 . . ?
C43 C48 H48 119.9 . . ?
C54 C49 C50 119.7(10) . . ?
C54 C49 P3 118.1(8) . . ?
C50 C49 P3 122.2(9) . . ?
C51 C50 C49 120.1(12) . . ?
C51 C50 H50 120.0 . . ?
C49 C50 H50 120.0 . . ?
C52 C51 C50 119.4(12) . . ?
C52 C51 H51 120.3 . . ?
C50 C51 H51 120.3 . . ?
C51 C52 C53 122.1(12) . . ?
C51 C52 H52 119.0 . . ?
C53 C52 H52 119.0 . . ?
C52 C53 C54 118.3(13) . . ?
C52 C53 H53 120.8 . . ?
C54 C53 H53 120.8 . . ?
C49 C54 C53 120.4(12) . . ?
C49 C54 H54 119.8 . . ?
C53 C54 H54 119.8 . . ?
C60 C55 C56 118.0(11) . . ?
C60 C55 P4 118.9(8) . . ?
C56 C55 P4 122.9(9) . . ?
C57 C56 C55 119.9(12) . . ?
C57 C56 H56 120.0 . . ?
C55 C56 H56 120.0 . . ?
C58 C57 C56 121.3(11) . . ?
C58 C57 H57 119.4 . . ?
C56 C57 H57 119.4 . . ?
C57 C58 C59 121.1(13) . . ?
C57 C58 H58 119.4 . . ?
C59 C58 H58 119.4 . . ?
C58 C59 C60 118.3(13) . . ?
C58 C59 H59 120.9 . . ?
C60 C59 H59 120.9 . . ?
C55 C60 C59 121.4(11) . . ?
C55 C60 H60 119.3 . . ?
C59 C60 H60 119.3 . . ?
C66 C61 C62 119.0(12) . . ?
C66 C61 P4 118.9(10) . . ?
C62 C61 P4 121.8(11) . . ?
C61 C62 C63 118.2(17) . . ?
C61 C62 H62 120.9 . . ?
C63 C62 H62 120.9 . . ?
C64 C63 C62 120.0(17) . . ?
C64 C63 H63 120.0 . . ?
C62 C63 H63 120.0 . . ?
C65 C64 C63 121.4(15) . . ?
C65 C64 H64 119.3 . . ?
C63 C64 H64 119.3 . . ?
C64 C65 C66 117.8(18) . . ?
C64 C65 H65 121.1 . . ?
C66 C65 H65 121.1 . . ?
C61 C66 C65 123.4(16) . . ?
C61 C66 H66 118.3 . . ?
C65 C66 H66 118.3 . . ?
C68 C67 S3 131.3(8) . . ?
C68 C67 S4 124.7(7) . . ?
S3 C67 S4 104.0(5) . . ?
C67 C68 C69 117.0(9) . . ?
C67 C68 C70 126.7(9) . . ?
C69 C68 C70 116.2(8) . . ?
N2 C69 C68 177.4(11) . . ?
C71 C70 C75 116.9(10) . . ?
C71 C70 C68 123.2(10) . . ?
C75 C70 C68 119.9(10) . . ?
C70 C71 C72 121.6(12) . . ?
C70 C71 H71 119.2 . . ?
C72 C71 H71 119.2 . . ?
C73 C72 C71 118.7(12) . . ?
C73 C72 H72 120.6 . . ?
C71 C72 H72 120.6 . . ?
C74 C73 C72 121.8(11) . . ?
C74 C73 F2 120.2(10) . . ?
C72 C73 F2 117.9(12) . . ?
C73 C74 C75 119.3(10) . . ?
C73 C74 H74 120.4 . . ?
C75 C74 H74 120.4 . . ?
C70 C75 C74 121.6(11) . . ?
C70 C75 H75 119.2 . . ?
C74 C75 H75 119.2 . . ?
C82 C81 P6 106.0(6) . . ?
C82 C81 H81A 110.5 . . ?
P6 C81 H81A 110.5 . . ?
C82 C81 H81B 110.5 . . ?
P6 C81 H81B 110.5 . . ?
H81A C81 H81B 108.7 . . ?
C81 C82 P5 111.0(7) . . ?
C81 C82 H82A 109.4 . . ?
P5 C82 H82A 109.4 . . ?
C81 C82 H82B 109.4 . . ?
P5 C82 H82B 109.4 . . ?
H82A C82 H82B 108.0 . . ?
C88 C83 C84 118.7(10) . . ?
C88 C83 P5 122.6(8) . . ?
C84 C83 P5 117.9(8) . . ?
C85 C84 C83 121.0(11) . . ?
C85 C84 H84 119.5 . . ?
C83 C84 H84 119.5 . . ?
C84 C85 C86 119.6(11) . . ?
C84 C85 H85 120.2 . . ?
C86 C85 H85 120.2 . . ?
C85 C86 C87 119.4(11) . . ?
C85 C86 H86 120.3 . . ?
C87 C86 H86 120.3 . . ?
C88 C87 C86 120.9(11) . . ?
C88 C87 H87 119.6 . . ?
C86 C87 H87 119.6 . . ?
C83 C88 C87 120.3(10) . . ?
C83 C88 H88 119.9 . . ?
C87 C88 H88 119.9 . . ?
C90 C89 C94 117.3(11) . . ?
C90 C89 P5 121.9(10) . . ?
C94 C89 P5 120.7(8) . . ?
C89 C90 C91 121.1(15) . . ?
C89 C90 H90 119.4 . . ?
C91 C90 H90 119.4 . . ?
C92 C91 C90 119.6(15) . . ?
C92 C91 H91 120.2 . . ?
C90 C91 H91 120.2 . . ?
C91 C92 C93 122.0(13) . . ?
C91 C92 H92 119.0 . . ?
C93 C92 H92 119.0 . . ?
C92 C93 C94 118.3(13) . . ?
C92 C93 H93 120.8 . . ?
C94 C93 H93 120.8 . . ?
C89 C94 C93 121.6(12) . . ?
C89 C94 H94 119.2 . . ?
C93 C94 H94 119.2 . . ?
C100 C95 C96 118.0(11) . . ?
C100 C95 P6 118.6(8) . . ?
C96 C95 P6 123.2(9) . . ?
C97 C96 C95 121.1(13) . . ?
C97 C96 H96 119.5 . . ?
C95 C96 H96 119.5 . . ?
C98 C97 C96 119.5(13) . . ?
C98 C97 H97 120.2 . . ?
C96 C97 H97 120.2 . . ?
C99 C98 C97 119.7(12) . . ?
C99 C98 H98 120.2 . . ?
C97 C98 H98 120.2 . . ?
C98 C99 C100 120.1(12) . . ?
C98 C99 H99 120.0 . . ?
C100 C99 H99 120.0 . . ?
C95 C100 C99 121.7(10) . . ?
C95 C100 H100 119.2 . . ?
C99 C100 H100 119.2 . . ?
C106 C101 C102 120.6(10) . . ?
C106 C101 P6 118.2(8) . . ?
C102 C101 P6 121.2(8) . . ?
C101 C102 C103 119.2(11) . . ?
C101 C102 H102 120.4 . . ?
C103 C102 H102 120.4 . . ?
C104 C103 C102 120.3(11) . . ?
C104 C103 H103 119.8 . . ?
C102 C103 H103 119.8 . . ?
C105 C104 C103 120.1(11) . . ?
C105 C104 H104 119.9 . . ?
C103 C104 H104 119.9 . . ?
C104 C105 C106 119.7(12) . . ?
C104 C105 H105 120.1 . . ?
C106 C105 H105 120.1 . . ?
C101 C106 C105 120.0(11) . . ?
C101 C106 H106 120.0 . . ?
C105 C106 H106 120.0 . . ?
C108 C107 S5 129.0(8) . . ?
C108 C107 S6 126.0(7) . . ?
S5 C107 S6 105.0(5) . . ?
C107 C108 C109 115.0(9) . . ?
C107 C108 C110 128.0(9) . . ?
C109 C108 C110 117.0(9) . . ?
N3 C109 C108 177.4(12) . . ?
C115 C110 C111 116.6(10) . . ?
C115 C110 C108 123.6(9) . . ?
C111 C110 C108 119.8(10) . . ?
C112 C111 C110 122.3(12) . . ?
C112 C111 H111 118.9 . . ?
C110 C111 H111 118.9 . . ?
C113 C112 C111 118.2(11) . . ?
C113 C112 H112 120.9 . . ?
C111 C112 H112 120.9 . . ?
C114 C113 C112 121.9(11) . . ?
C114 C113 F3 118.7(12) . . ?
C112 C113 F3 119.3(11) . . ?
C113 C114 C115 118.9(12) . . ?
C113 C114 H114 120.5 . . ?
C115 C114 H114 120.5 . . ?
C110 C115 C114 121.8(11) . . ?
C110 C115 H115 119.1 . . ?
C114 C115 H115 119.1 . . ?
C2 P1 C9 106.3(5) . . ?
C2 P1 C3 103.8(5) . . ?
C9 P1 C3 105.2(5) . . ?
C2 P1 Ni1 107.9(3) . . ?
C9 P1 Ni1 121.9(3) . . ?
C3 P1 Ni1 110.3(4) . . ?
C21 P2 C15 106.2(5) . . ?
C21 P2 C1 103.0(5) . . ?
C15 P2 C1 106.7(5) . . ?
C21 P2 Ni1 118.3(4) . . ?
C15 P2 Ni1 113.6(4) . . ?
C1 P2 Ni1 107.9(3) . . ?
C43 P3 C49 105.4(4) . . ?
C43 P3 C42 104.6(4) . . ?
C49 P3 C42 106.1(5) . . ?
C43 P3 Ni2 116.8(3) . . ?
C49 P3 Ni2 114.5(3) . . ?
C42 P3 Ni2 108.5(3) . . ?
C61 P4 C55 108.7(5) . . ?
C61 P4 C41 104.8(5) . . ?
C55 P4 C41 103.7(5) . . ?
C61 P4 Ni2 121.4(4) . . ?
C55 P4 Ni2 109.4(3) . . ?
C41 P4 Ni2 107.2(4) . . ?
C89 P5 C83 105.8(5) . . ?
C89 P5 C82 106.8(5) . . ?
C83 P5 C82 102.1(5) . . ?
C89 P5 Ni3 115.7(4) . . ?
C83 P5 Ni3 117.0(3) . . ?
C82 P5 Ni3 108.2(3) . . ?
C101 P6 C95 109.4(5) . . ?
C101 P6 C81 102.6(4) . . ?
C95 P6 C81 105.3(5) . . ?
C101 P6 Ni3 122.2(3) . . ?
C95 P6 Ni3 108.1(4) . . ?
C81 P6 Ni3 107.8(3) . . ?
C27 S1 Ni1 86.9(4) . . ?
C27 S2 Ni1 87.2(4) . . ?
C67 S3 Ni2 89.3(3) . . ?
C67 S4 Ni2 87.7(3) . . ?
C107 S5 Ni3 88.1(3) . . ?
C107 S6 Ni3 87.9(3) . . ?
P1 Ni1 P2 87.34(11) . . ?
P1 Ni1 S1 95.56(11) . . ?
P2 Ni1 S1 176.24(12) . . ?
P1 Ni1 S2 173.72(13) . . ?
P2 Ni1 S2 98.49(12) . . ?
S1 Ni1 S2 78.72(11) . . ?
P4 Ni2 S3 173.88(13) . . ?
P4 Ni2 P3 87.10(11) . . ?
S3 Ni2 P3 97.80(11) . . ?
P4 Ni2 S4 96.14(11) . . ?
S3 Ni2 S4 78.97(11) . . ?
P3 Ni2 S4 176.75(12) . . ?
P6 Ni3 P5 87.23(11) . . ?
P6 Ni3 S6 96.60(11) . . ?
P5 Ni3 S6 176.17(12) . . ?
P6 Ni3 S5 174.44(12) . . ?
P5 Ni3 S5 97.25(11) . . ?
S6 Ni3 S5 78.92(10) . . ?

loop_
_geom_bond_atom_site_label_1
_geom_bond_atom_site_label_2
_geom_bond_distance
_geom_bond_site_symmetry_2
_geom_bond_publ_flag
C1 C2 1.529(14) . ?
C1 P2 1.844(10) . ?
C1 H1A 0.9900 . ?
C1 H1B 0.9900 . ?
C2 P1 1.814(10) . ?
C2 H2A 0.9900 . ?
C2 H2B 0.9900 . ?
C3 C4 1.357(15) . ?
C3 C8 1.393(13) . ?
C3 P1 1.842(10) . ?
C4 C5 1.378(16) . ?
C4 H4 0.9500 . ?
C5 C6 1.348(17) . ?
C5 H5 0.9500 . ?
C6 C7 1.363(18) . ?
C6 H6 0.9500 . ?
C7 C8 1.393(16) . ?
C7 H7 0.9500 . ?
C8 H8 0.9500 . ?
C9 C10 1.370(17) . ?
C9 C14 1.402(17) . ?
C9 P1 1.820(11) . ?
C10 C11 1.378(19) . ?
C10 H10 0.9500 . ?
C11 C12 1.37(3) . ?
C11 H11 0.9500 . ?
C12 C13 1.38(3) . ?
C12 H12 0.9500 . ?
C13 C14 1.400(17) . ?
C13 H13 0.9500 . ?
C14 H14 0.9500 . ?
C15 C20 1.367(15) . ?
C15 C16 1.406(15) . ?
C15 P2 1.838(10) . ?
C16 C17 1.400(15) . ?
C16 H16 0.9500 . ?
C17 C18 1.369(18) . ?
C17 H17 0.9500 . ?
C18 C19 1.382(16) . ?
C18 H18 0.9500 . ?
C19 C20 1.377(15) . ?
C19 H19 0.9500 . ?
C20 H20 0.9500 . ?
C21 C22 1.389(16) . ?
C21 C26 1.398(15) . ?
C21 P2 1.816(11) . ?
C22 C23 1.364(17) . ?
C22 H22 0.9500 . ?
C23 C24 1.37(2) . ?
C23 H23 0.9500 . ?
C24 C25 1.37(2) . ?
C24 H24 0.9500 . ?
C25 C26 1.377(17) . ?
C25 H25 0.9500 . ?
C26 H26 0.9500 . ?
C27 C28 1.395(15) . ?
C27 S2 1.732(12) . ?
C27 S1 1.749(11) . ?
C28 C30A 1.36(2) . ?
C28 C29 1.401(18) . ?
C28 C30 1.60(2) . ?
C29 N1 1.162(17) . ?
C30 C31 1.3900 . ?
C30 C35 1.3900 . ?
C31 C32 1.3900 . ?
C31 H31 0.9500 . ?
C32 C33 1.3900 . ?
C32 H32 0.9500 . ?
C33 F1 1.33(3) . ?
C33 C34 1.3900 . ?
C34 C35 1.3900 . ?
C34 H34 0.9500 . ?
C35 H35 0.9500 . ?
C30A C31A 1.3900 . ?
C30A C35A 1.3900 . ?
C31A C32A 1.3900 . ?
C31A H31A 0.9500 . ?
C32A C33A 1.3900 . ?
C32A H32A 0.9500 . ?
C33A F1A 1.35(4) . ?
C33A C34A 1.3900 . ?
C34A C35A 1.3900 . ?
C34A H34A 0.9500 . ?
C35A H35A 0.9500 . ?
C41 C42 1.538(12) . ?
C41 P4 1.817(10) . ?
C41 H41A 0.9900 . ?
C41 H41B 0.9900 . ?
C42 P3 1.829(11) . ?
C42 H42A 0.9900 . ?
C42 H42B 0.9900 . ?
C43 C44 1.382(13) . ?
C43 C48 1.389(13) . ?
C43 P3 1.805(9) . ?
C44 C45 1.407(14) . ?
C44 H44 0.9500 . ?
C45 C46 1.389(16) . ?
C45 H45 0.9500 . ?
C46 C47 1.384(17) . ?
C46 H46 0.9500 . ?
C47 C48 1.381(15) . ?
C47 H47 0.9500 . ?
C48 H48 0.9500 . ?
C49 C54 1.383(16) . ?
C49 C50 1.403(15) . ?
C49 P3 1.826(10) . ?
C50 C51 1.384(16) . ?
C50 H50 0.9500 . ?
C51 C52 1.376(18) . ?
C51 H51 0.9500 . ?
C52 C53 1.384(19) . ?
C52 H52 0.9500 . ?
C53 C54 1.405(15) . ?
C53 H53 0.9500 . ?
C54 H54 0.9500 . ?
C55 C60 1.388(15) . ?
C55 C56 1.389(15) . ?
C55 P4 1.810(12) . ?
C56 C57 1.38(2) . ?
C56 H56 0.9500 . ?
C57 C58 1.34(2) . ?
C57 H57 0.9500 . ?
C58 C59 1.374(18) . ?
C58 H58 0.9500 . ?
C59 C60 1.395(16) . ?
C59 H59 0.9500 . ?
C60 H60 0.9500 . ?
C61 C66 1.370(19) . ?
C61 C62 1.383(19) . ?
C61 P4 1.803(11) . ?
C62 C63 1.428(19) . ?
C62 H62 0.9500 . ?
C63 C64 1.39(3) . ?
C63 H63 0.9500 . ?
C64 C65 1.35(3) . ?
C64 H64 0.9500 . ?
C65 C66 1.389(18) . ?
C65 H65 0.9500 . ?
C66 H66 0.9500 . ?
C67 C68 1.343(13) . ?
C67 S3 1.744(9) . ?
C67 S4 1.779(9) . ?
C68 C69 1.433(13) . ?
C68 C70 1.492(13) . ?
C69 N2 1.144(13) . ?
C70 C71 1.367(16) . ?
C70 C75 1.375(14) . ?
C71 C72 1.395(16) . ?
C71 H71 0.9500 . ?
C72 C73 1.355(17) . ?
C72 H72 0.9500 . ?
C73 C74 1.324(17) . ?
C73 F2 1.377(12) . ?
C74 C75 1.395(15) . ?
C74 H74 0.9500 . ?
C75 H75 0.9500 . ?
C81 C82 1.524(14) . ?
C81 P6 1.837(10) . ?
C81 H81A 0.9900 . ?
C81 H81B 0.9900 . ?
C82 P5 1.845(10) . ?
C82 H82A 0.9900 . ?
C82 H82B 0.9900 . ?
C83 C88 1.381(14) . ?
C83 C84 1.403(14) . ?
C83 P5 1.807(10) . ?
C84 C85 1.382(15) . ?
C84 H84 0.9500 . ?
C85 C86 1.387(17) . ?
C85 H85 0.9500 . ?
C86 C87 1.390(17) . ?
C86 H86 0.9500 . ?
C87 C88 1.382(16) . ?
C87 H87 0.9500 . ?
C88 H88 0.9500 . ?
C89 C90 1.385(16) . ?
C89 C94 1.385(15) . ?
C89 P5 1.796(11) . ?
C90 C91 1.40(2) . ?
C90 H90 0.9500 . ?
C91 C92 1.34(2) . ?
C91 H91 0.9500 . ?
C92 C93 1.37(2) . ?
C92 H92 0.9500 . ?
C93 C94 1.397(15) . ?
C93 H93 0.9500 . ?
C94 H94 0.9500 . ?
C95 C100 1.371(15) . ?
C95 C96 1.393(15) . ?
C95 P6 1.824(11) . ?
C96 C97 1.392(18) . ?
C96 H96 0.9500 . ?
C97 C98 1.39(2) . ?
C97 H97 0.9500 . ?
C98 C99 1.374(18) . ?
C98 H98 0.9500 . ?
C99 C100 1.385(15) . ?
C99 H99 0.9500 . ?
C100 H100 0.9500 . ?
C101 C106 1.347(15) . ?
C101 C102 1.387(14) . ?
C101 P6 1.820(10) . ?
C102 C103 1.400(15) . ?
C102 H102 0.9500 . ?
C103 C104 1.372(18) . ?
C103 H103 0.9500 . ?
C104 C105 1.364(17) . ?
C104 H104 0.9500 . ?
C105 C106 1.420(16) . ?
C105 H105 0.9500 . ?
C106 H106 0.9500 . ?
C107 C108 1.369(14) . ?
C107 S5 1.749(9) . ?
C107 S6 1.759(10) . ?
C108 C109 1.451(14) . ?
C108 C110 1.462(14) . ?
C109 N3 1.135(14) . ?
C110 C115 1.367(15) . ?
C110 C111 1.409(13) . ?
C111 C112 1.370(16) . ?
C111 H111 0.9500 . ?
C112 C113 1.364(18) . ?
C112 H112 0.9500 . ?
C113 C114 1.358(16) . ?
C113 F3 1.368(12) . ?
C114 C115 1.390(15) . ?
C114 H114 0.9500 . ?
C115 H115 0.9500 . ?
P1 Ni1 2.155(3) . ?
P2 Ni1 2.181(3) . ?
P3 Ni2 2.182(3) . ?
P4 Ni2 2.155(3) . ?
P5 Ni3 2.186(3) . ?
P6 Ni3 2.172(3) . ?
S1 Ni1 2.187(3) . ?
S2 Ni1 2.193(3) . ?
S3 Ni2 2.172(3) . ?
S4 Ni2 2.194(3) . ?
S5 Ni3 2.191(3) . ?
S6 Ni3 2.189(3) . ?

loop_
_geom_torsion_atom_site_label_1
_geom_torsion_atom_site_label_2
_geom_torsion_atom_site_label_3
_geom_torsion_atom_site_label_4
_geom_torsion
_geom_torsion_site_symmetry_1
_geom_torsion_site_symmetry_2
_geom_torsion_site_symmetry_3
_geom_torsion_site_symmetry_4
_geom_torsion_publ_flag
P2 C1 C2 P1 -50.0(8) . . . . ?
C8 C3 C4 C5 1.7(19) . . . . ?
P1 C3 C4 C5 -176.2(10) . . . . ?
C3 C4 C5 C6 1(2) . . . . ?
C4 C5 C6 C7 -3(2) . . . . ?
C5 C6 C7 C8 2(2) . . . . ?
C6 C7 C8 C3 0.4(18) . . . . ?
C4 C3 C8 C7 -2.3(17) . . . . ?
P1 C3 C8 C7 175.6(8) . . . . ?
C14 C9 C10 C11 0.4(18) . . . . ?
P1 C9 C10 C11 -179.6(10) . . . . ?
C9 C10 C11 C12 -1(2) . . . . ?
C10 C11 C12 C13 2(2) . . . . ?
C11 C12 C13 C14 -3(2) . . . . ?
C12 C13 C14 C9 1.9(19) . . . . ?
C10 C9 C14 C13 -0.8(17) . . . . ?
P1 C9 C14 C13 179.2(9) . . . . ?
C20 C15 C16 C17 -0.7(18) . . . . ?
P2 C15 C16 C17 -179.2(10) . . . . ?
C15 C16 C17 C18 -1(2) . . . . ?
C16 C17 C18 C19 2(2) . . . . ?
C17 C18 C19 C20 -2(2) . . . . ?
C16 C15 C20 C19 1.0(18) . . . . ?
P2 C15 C20 C19 179.6(9) . . . . ?
C18 C19 C20 C15 0.3(19) . . . . ?
C26 C21 C22 C23 3(2) . . . . ?
P2 C21 C22 C23 -172.9(12) . . . . ?
C21 C22 C23 C24 -1(2) . . . . ?
C22 C23 C24 C25 -1(2) . . . . ?
C23 C24 C25 C26 0(2) . . . . ?
C24 C25 C26 C21 2(2) . . . . ?
C22 C21 C26 C25 -3.5(18) . . . . ?
P2 C21 C26 C25 172.3(10) . . . . ?
S2 C27 C28 C30A -6(3) . . . . ?
S1 C27 C28 C30A 178(2) . . . . ?
S2 C27 C28 C29 -179.9(9) . . . . ?
S1 C27 C28 C29 4.1(14) . . . . ?
S2 C27 C28 C30 -2.8(17) . . . . ?
S1 C27 C28 C30 -178.7(10) . . . . ?
C27 C28 C30 C31 -161.3(10) . . . . ?
C29 C28 C30 C31 15.7(16) . . . . ?
C27 C28 C30 C35 20.8(17) . . . . ?
C29 C28 C30 C35 -162.2(11) . . . . ?
C35 C30 C31 C32 0.0 . . . . ?
C28 C30 C31 C32 -178.0(14) . . . . ?
C30 C31 C32 C33 0.0 . . . . ?
C31 C32 C33 F1 -178(2) . . . . ?
C31 C32 C33 C34 0.0 . . . . ?
F1 C33 C34 C35 178(2) . . . . ?
C32 C33 C34 C35 0.0 . . . . ?
C33 C34 C35 C30 0.0 . . . . ?
C31 C30 C35 C34 0.0 . . . . ?
C28 C30 C35 C34 177.8(15) . . . . ?
C27 C28 C30A C31A -156.5(16) . . . . ?
C29 C28 C30A C31A 18(2) . . . . ?
C27 C28 C30A C35A 22(3) . . . . ?
C29 C28 C30A C35A -163.5(14) . . . . ?
C28 C30A C31A C32A 179(3) . . . . ?
C35A C30A C31A C32A 0.0 . . . . ?
C30A C31A C32A C33A 0.0 . . . . ?
C31A C32A C33A F1A 178(3) . . . . ?
C31A C32A C33A C34A 0.0 . . . . ?
F1A C33A C34A C35A -178(3) . . . . ?
C32A C33A C34A C35A 0.0 . . . . ?
C33A C34A C35A C30A 0.0 . . . . ?
C28 C30A C35A C34A -179(2) . . . . ?
C31A C30A C35A C34A 0.0 . . . . ?
P4 C41 C42 P3 -50.3(8) . . . . ?
C48 C43 C44 C45 -2.2(15) . . . . ?
P3 C43 C44 C45 176.9(8) . . . . ?
C43 C44 C45 C46 1.3(16) . . . . ?
C44 C45 C46 C47 0.6(17) . . . . ?
C45 C46 C47 C48 -1.8(18) . . . . ?
C46 C47 C48 C43 1.0(18) . . . . ?
C44 C43 C48 C47 1.0(15) . . . . ?
P3 C43 C48 C47 -178.0(8) . . . . ?
C54 C49 C50 C51 -0.1(17) . . . . ?
P3 C49 C50 C51 177.8(9) . . . . ?
C49 C50 C51 C52 1.2(18) . . . . ?
C50 C51 C52 C53 -1.8(19) . . . . ?
C51 C52 C53 C54 1.3(19) . . . . ?
C50 C49 C54 C53 -0.4(17) . . . . ?
P3 C49 C54 C53 -178.3(9) . . . . ?
C52 C53 C54 C49 -0.2(18) . . . . ?
C60 C55 C56 C57 -1.2(17) . . . . ?
P4 C55 C56 C57 173.2(10) . . . . ?
C55 C56 C57 C58 0(2) . . . . ?
C56 C57 C58 C59 1(2) . . . . ?
C57 C58 C59 C60 0(2) . . . . ?
C56 C55 C60 C59 2.1(16) . . . . ?
P4 C55 C60 C59 -172.5(8) . . . . ?
C58 C59 C60 C55 -1.3(17) . . . . ?
C66 C61 C62 C63 -3(2) . . . . ?
P4 C61 C62 C63 -177.3(12) . . . . ?
C61 C62 C63 C64 0(3) . . . . ?
C62 C63 C64 C65 2(3) . . . . ?
C63 C64 C65 C66 -2(3) . . . . ?
C62 C61 C66 C65 4(2) . . . . ?
P4 C61 C66 C65 177.9(11) . . . . ?
C64 C65 C66 C61 -1(2) . . . . ?
S3 C67 C68 C69 177.6(8) . . . . ?
S4 C67 C68 C69 1.7(13) . . . . ?
S3 C67 C68 C70 -1.1(16) . . . . ?
S4 C67 C68 C70 -177.1(8) . . . . ?
C67 C68 C70 C71 11.5(18) . . . . ?
C69 C68 C70 C71 -167.2(11) . . . . ?
C67 C68 C70 C75 -170.1(11) . . . . ?
C69 C68 C70 C75 11.1(15) . . . . ?
C75 C70 C71 C72 2(2) . . . . ?
C68 C70 C71 C72 179.9(12) . . . . ?
C70 C71 C72 C73 -3(2) . . . . ?
C71 C72 C73 C74 4(2) . . . . ?
C71 C72 C73 F2 -179.2(12) . . . . ?
C72 C73 C74 C75 -3(2) . . . . ?
F2 C73 C74 C75 179.9(11) . . . . ?
C71 C70 C75 C74 -0.8(18) . . . . ?
C68 C70 C75 C74 -179.3(11) . . . . ?
C73 C74 C75 C70 1.7(19) . . . . ?
P6 C81 C82 P5 -45.2(8) . . . . ?
C88 C83 C84 C85 0.2(17) . . . . ?
P5 C83 C84 C85 170.8(10) . . . . ?
C83 C84 C85 C86 -2.7(19) . . . . ?
C84 C85 C86 C87 3(2) . . . . ?
C85 C86 C87 C88 -2(2) . . . . ?
C84 C83 C88 C87 1.5(18) . . . . ?
P5 C83 C88 C87 -168.6(10) . . . . ?
C86 C87 C88 C83 -1(2) . . . . ?
C94 C89 C90 C91 0(2) . . . . ?
P5 C89 C90 C91 175.8(14) . . . . ?
C89 C90 C91 C92 1(3) . . . . ?
C90 C91 C92 C93 -2(3) . . . . ?
C91 C92 C93 C94 2(2) . . . . ?
C90 C89 C94 C93 0.4(17) . . . . ?
P5 C89 C94 C93 -175.9(9) . . . . ?
C92 C93 C94 C89 -1.1(18) . . . . ?
C100 C95 C96 C97 -1(2) . . . . ?
P6 C95 C96 C97 173.2(12) . . . . ?
C95 C96 C97 C98 1(3) . . . . ?
C96 C97 C98 C99 0(3) . . . . ?
C97 C98 C99 C100 -1(2) . . . . ?
C96 C95 C100 C99 0.7(17) . . . . ?
P6 C95 C100 C99 -174.1(9) . . . . ?
C98 C99 C100 C95 0.5(18) . . . . ?
C106 C101 C102 C103 3.2(18) . . . . ?
P6 C101 C102 C103 -175.6(9) . . . . ?
C101 C102 C103 C104 -3.0(18) . . . . ?
C102 C103 C104 C105 2.2(19) . . . . ?
C103 C104 C105 C106 -2(2) . . . . ?
C102 C101 C106 C105 -2.6(19) . . . . ?
P6 C101 C106 C105 176.2(10) . . . . ?
C104 C105 C106 C101 2(2) . . . . ?
S5 C107 C108 C109 178.3(7) . . . . ?
S6 C107 C108 C109 0.2(12) . . . . ?
S5 C107 C108 C110 0.1(15) . . . . ?
S6 C107 C108 C110 -178.0(7) . . . . ?
C107 C108 C110 C115 28.0(16) . . . . ?
C109 C108 C110 C115 -150.2(11) . . . . ?
C107 C108 C110 C111 -153.7(10) . . . . ?
C109 C108 C110 C111 28.1(13) . . . . ?
C115 C110 C111 C112 -0.7(16) . . . . ?
C108 C110 C111 C112 -179.2(10) . . . . ?
C110 C111 C112 C113 -3.1(17) . . . . ?
C111 C112 C113 C114 4.5(17) . . . . ?
C111 C112 C113 F3 -176.9(10) . . . . ?
C112 C113 C114 C115 -2.0(19) . . . . ?
F3 C113 C114 C115 179.4(11) . . . . ?
C111 C110 C115 C114 3.4(17) . . . . ?
C108 C110 C115 C114 -178.3(11) . . . . ?
C113 C114 C115 C110 -2.1(19) . . . . ?
C1 C2 P1 C9 177.8(7) . . . . ?
C1 C2 P1 C3 -71.5(7) . . . . ?
C1 C2 P1 Ni1 45.5(7) . . . . ?
C10 C9 P1 C2 -17.9(11) . . . . ?
C14 C9 P1 C2 162.1(8) . . . . ?
C10 C9 P1 C3 -127.6(10) . . . . ?
C14 C9 P1 C3 52.4(9) . . . . ?
C10 C9 P1 Ni1 106.1(9) . . . . ?
C14 C9 P1 Ni1 -73.9(9) . . . . ?
C4 C3 P1 C2 125.2(10) . . . . ?
C8 C3 P1 C2 -52.7(9) . . . . ?
C4 C3 P1 C9 -123.4(10) . . . . ?
C8 C3 P1 C9 58.7(9) . . . . ?
C4 C3 P1 Ni1 9.8(11) . . . . ?
C8 C3 P1 Ni1 -168.1(7) . . . . ?
C22 C21 P2 C15 -34.9(11) . . . . ?
C26 C21 P2 C15 149.4(9) . . . . ?
C22 C21 P2 C1 77.1(11) . . . . ?
C26 C21 P2 C1 -98.6(10) . . . . ?
C22 C21 P2 Ni1 -164.0(9) . . . . ?
C26 C21 P2 Ni1 20.3(10) . . . . ?
C20 C15 P2 C21 -84.1(10) . . . . ?
C16 C15 P2 C21 94.5(10) . . . . ?
C20 C15 P2 C1 166.5(9) . . . . ?
C16 C15 P2 C1 -14.9(11) . . . . ?
C20 C15 P2 Ni1 47.7(10) . . . . ?
C16 C15 P2 Ni1 -133.7(9) . . . . ?
C2 C1 P2 C21 161.0(7) . . . . ?
C2 C1 P2 C15 -87.4(8) . . . . ?
C2 C1 P2 Ni1 35.1(7) . . . . ?
C44 C43 P3 C49 167.8(8) . . . . ?
C48 C43 P3 C49 -13.2(10) . . . . ?
C44 C43 P3 C42 -80.6(8) . . . . ?
C48 C43 P3 C42 98.5(9) . . . . ?
C44 C43 P3 Ni2 39.3(8) . . . . ?
C48 C43 P3 Ni2 -141.6(8) . . . . ?
C54 C49 P3 C43 -67.5(9) . . . . ?
C50 C49 P3 C43 114.6(9) . . . . ?
C54 C49 P3 C42 -178.0(8) . . . . ?
C50 C49 P3 C42 4.1(10) . . . . ?
C54 C49 P3 Ni2 62.3(9) . . . . ?
C50 C49 P3 Ni2 -115.6(8) . . . . ?
C41 C42 P3 C43 158.8(6) . . . . ?
C41 C42 P3 C49 -90.0(7) . . . . ?
C41 C42 P3 Ni2 33.6(7) . . . . ?
C66 C61 P4 C55 -178.6(9) . . . . ?
C62 C61 P4 C55 -4.8(12) . . . . ?
C66 C61 P4 C41 -68.2(11) . . . . ?
C62 C61 P4 C41 105.6(12) . . . . ?
C66 C61 P4 Ni2 53.2(10) . . . . ?
C62 C61 P4 Ni2 -133.0(11) . . . . ?
C60 C55 P4 C61 -115.6(8) . . . . ?
C56 C55 P4 C61 70.1(10) . . . . ?
C60 C55 P4 C41 133.2(8) . . . . ?
C56 C55 P4 C41 -41.1(10) . . . . ?
C60 C55 P4 Ni2 19.1(9) . . . . ?
C56 C55 P4 Ni2 -155.3(9) . . . . ?
C42 C41 P4 C61 177.7(8) . . . . ?
C42 C41 P4 C55 -68.3(8) . . . . ?
C42 C41 P4 Ni2 47.4(8) . . . . ?
C90 C89 P5 C83 121.4(11) . . . . ?
C94 C89 P5 C83 -62.5(9) . . . . ?
C90 C89 P5 C82 13.2(12) . . . . ?
C94 C89 P5 C82 -170.7(8) . . . . ?
C90 C89 P5 Ni3 -107.3(11) . . . . ?
C94 C89 P5 Ni3 68.9(9) . . . . ?
C88 C83 P5 C89 -24.4(11) . . . . ?
C84 C83 P5 C89 165.4(9) . . . . ?
C88 C83 P5 C82 87.1(10) . . . . ?
C84 C83 P5 C82 -83.1(9) . . . . ?
C88 C83 P5 Ni3 -155.0(8) . . . . ?
C84 C83 P5 Ni3 34.8(9) . . . . ?
C81 C82 P5 C89 -97.9(8) . . . . ?
C81 C82 P5 C83 151.3(7) . . . . ?
C81 C82 P5 Ni3 27.3(8) . . . . ?
C106 C101 P6 C95 149.8(10) . . . . ?
C102 C101 P6 C95 -31.4(10) . . . . ?
C106 C101 P6 C81 -98.7(10) . . . . ?
C102 C101 P6 C81 80.1(9) . . . . ?
C106 C101 P6 Ni3 22.1(11) . . . . ?
C102 C101 P6 Ni3 -159.1(8) . . . . ?
C100 C95 P6 C101 -97.4(9) . . . . ?
C96 C95 P6 C101 88.1(11) . . . . ?
C100 C95 P6 C81 152.9(8) . . . . ?
C96 C95 P6 C81 -21.6(11) . . . . ?
C100 C95 P6 Ni3 37.9(9) . . . . ?
C96 C95 P6 Ni3 -136.7(10) . . . . ?
C82 C81 P6 C101 175.7(7) . . . . ?
C82 C81 P6 C95 -69.8(7) . . . . ?
C82 C81 P6 Ni3 45.4(7) . . . . ?
C28 C27 S1 Ni1 167.1(9) . . . . ?
S2 C27 S1 Ni1 -9.7(4) . . . . ?
C28 C27 S2 Ni1 -166.8(10) . . . . ?
S1 C27 S2 Ni1 9.7(4) . . . . ?
C68 C67 S3 Ni2 -175.5(10) . . . . ?
S4 C67 S3 Ni2 1.1(4) . . . . ?
C68 C67 S4 Ni2 175.8(9) . . . . ?
S3 C67 S4 Ni2 -1.1(4) . . . . ?
C108 C107 S5 Ni3 -177.1(8) . . . . ?
S6 C107 S5 Ni3 1.3(4) . . . . ?
C108 C107 S6 Ni3 177.2(8) . . . . ?
S5 C107 S6 Ni3 -1.3(4) . . . . ?

loop_
_exptl_oxdiff_crystal_face_indexfrac_h
_exptl_oxdiff_crystal_face_indexfrac_k
_exptl_oxdiff_crystal_face_indexfrac_l
_exptl_oxdiff_crystal_face_x
_exptl_oxdiff_crystal_face_y
_exptl_oxdiff_crystal_face_z
1.1061 -2.5952 36.5633 0.8398 0.4564 -0.2939
-0.0245 -1.3136 38.4125 0.8752 0.4764 -0.0841
-5.2306 5.8221 11.6163 0.2335 0.1304 0.9636
-4.6669 6.0548 -14.2406 -0.3524 -0.1888 0.9166
0.9309 0.2419 -38.6300 -0.8748 -0.4767 -0.0870
7.9210 0.9742 6.2244 -0.3185 0.7702 -0.5526
-1.5521 8.0785 5.2252 -0.1966 0.4666 0.8623
-5.4463 -5.8854 -8.3446 0.3824 -0.9191 -0.0956
2.0923 -7.9609 -4.7609 0.1733 -0.4102 -0.8954
-4.9029 6.5883 1.7519 -0.0281 0.0603 0.9978
5.2066 6.1100 8.3543 -0.3807 0.9147 0.1355
-4.2166 -2.4014 31.1773 0.9879 -0.0251 0.1532
-3.1580 -3.7165 31.2493 0.9983 -0.0247 -0.0522
5.1763 0.8349 -29.5705 -0.9280 0.0243 -0.3719
6.2141 -2.0663 -22.8604 -0.7005 0.0196 -0.7134
-2.7880 7.0905 -15.1284 -0.5163 0.0102 0.8563
3.0511 3.8326 -31.1879 -0.9971 0.0246 0.0715
-1.3770 -0.9814 -38.0926 -0.6874 -0.7262 -0.0090
-7.5944 2.6001 -5.1962 0.1528 -0.5035 0.8504
5.5090 0.3046 28.4764 0.3063 0.8650 -0.3975
6.2951 -1.8932 22.7375 0.2501 0.7033 -0.6654
